data_4125106
loop_
_publ_author_name
'Lau, Genevieve P. S.'
'Schreier, Marcel'
'Vasilyev, Dmitry'
'Scopelliti, Rosario'
'Gr\"atzel, Michael'
'Dyson, Paul J.'

_publ_section_title
;
 New Insights Into the Role of Imidazolium-Based Promoters for the
 Electroreduction of CO2 on a Silver Electrode.
;
_journal_issue 25
_journal_name_full 'Journal of the American Chemical Society'
_journal_page_first 7820
_journal_page_last 7823
_journal_paper_doi 10.1021/jacs.6b03366
_journal_volume 138
_journal_year 2016
_chemical_formula_moiety 'C11 H13 N2, B F4'
_chemical_formula_sum 'C11 H13 B F4 N2'
_chemical_formula_weight 260.04
_space_group_IT_number 2
_symmetry_cell_setting triclinic
_symmetry_space_group_name_Hall '-P 1'
_symmetry_space_group_name_H-M 'P -1'
_atom_sites_solution_hydrogens geom
_atom_sites_solution_primary direct
_atom_sites_solution_secondary difmap
_audit_creation_method SHELXL-97
_audit_update_record
;
2016-02-23 # Formatted by publCIF

;
_cell_angle_alpha 88.021(13)
_cell_angle_beta 65.880(19)
_cell_angle_gamma 85.439(16)
_cell_formula_units_Z 4
_cell_length_a 10.153(2)
_cell_length_b 10.7563(17)
_cell_length_c 12.1820(19)
_cell_measurement_reflns_used 2647
_cell_measurement_temperature 140(2)
_cell_measurement_theta_max 28.9260
_cell_measurement_theta_min 3.8150
_cell_volume 1210.4(4)
_computing_structure_refinement 'SHELXL-97 (Sheldrick, 1997)'
_computing_structure_solution 'SHELXS-97 (Sheldrick, 1990)'
_diffrn_ambient_temperature 140(2)
_diffrn_detector_area_resol_mean 10.2665
_diffrn_measured_fraction_theta_full 0.991
_diffrn_measured_fraction_theta_max 0.852
_diffrn_measurement_device_type 'SuperNova, Dual, Cu at zero, Atlas'
_diffrn_measurement_method 'omega scans'
_diffrn_radiation_monochromator mirror
_diffrn_radiation_source 'SuperNova (Mo) X-ray Source'
_diffrn_radiation_type 'Mo K\a'
_diffrn_radiation_wavelength 0.71073
_diffrn_reflns_av_R_equivalents 0.1175
_diffrn_reflns_av_sigmaI/netI 0.1334
_diffrn_reflns_limit_h_max 13
_diffrn_reflns_limit_h_min -13
_diffrn_reflns_limit_k_max 13
_diffrn_reflns_limit_k_min -13
_diffrn_reflns_limit_l_max 16
_diffrn_reflns_limit_l_min -16
_diffrn_reflns_number 10653
_diffrn_reflns_theta_full 27.00
_diffrn_reflns_theta_max 29.56
_diffrn_reflns_theta_min 3.67
_exptl_absorpt_coefficient_mu 0.128
_exptl_absorpt_correction_T_max 0.967
_exptl_absorpt_correction_T_min 0.940
_exptl_absorpt_correction_type analytical
_exptl_absorpt_process_details
; 
CrysAlisPro 1.171.38.41 (Rigaku Oxford Diffraction, 2015) 
Analytical numeric absorption correction using a multifaceted crystal 
model based on expressions derived by R.C. Clark & J.S. Reid. 
(Clark, R. C. & Reid, J. S. (1995). Acta Cryst. A51, 887-897) 
Empirical absorption correction using spherical harmonics, 
 implemented in SCALE3 ABSPACK scaling algorithm. 
;
_exptl_crystal_colour 'clear intense colourless'
_exptl_crystal_density_diffrn 1.427
_exptl_crystal_density_method 'not measured'
_exptl_crystal_description irregular
_exptl_crystal_F_000 536
_exptl_crystal_size_max 0.71
_exptl_crystal_size_mid 0.43
_exptl_crystal_size_min 0.39
_refine_diff_density_max 0.897
_refine_diff_density_min -0.669
_refine_diff_density_rms 0.161
_refine_ls_extinction_method none
_refine_ls_goodness_of_fit_ref 1.316
_refine_ls_hydrogen_treatment constr
_refine_ls_matrix_type full
_refine_ls_number_parameters 330
_refine_ls_number_reflns 5759
_refine_ls_number_restraints 0
_refine_ls_restrained_S_all 1.316
_refine_ls_R_factor_all 0.2269
_refine_ls_R_factor_gt 0.1784
_refine_ls_shift/su_max 0.000
_refine_ls_shift/su_mean 0.000
_refine_ls_structure_factor_coef Fsqd
_refine_ls_weighting_details 'calc w=1/[\s^2^(Fo^2^)+(0.2000P)^2^+0.0000P] where P=(Fo^2^+2Fc^2^)/3'
_refine_ls_weighting_scheme calc
_refine_ls_wR_factor_gt 0.4191
_refine_ls_wR_factor_ref 0.4608
_reflns_number_gt 2870
_reflns_number_total 5759
_reflns_threshold_expression >2sigma(I)
_cod_data_source_file ja6b03366_si_002.cif
_cod_data_source_block dv7
_cod_depositor_comments 'Adding full bibliography for 4125103--4125106.cif.'
_cod_original_cell_volume 1210.3(4)
_cod_database_code 4125106
_publcif_datablock.id {47854425-0115-48e7-b54f-dc1293614752}

_publcif_info_exptl_table_max_cols 4
_publcif_info_exptl_table_use_headnotes n

loop_
_symmetry_equiv_pos_as_xyz
'x, y, z'
'-x, -y, -z'

loop_
_atom_site_label
_atom_site_type_symbol
_atom_site_fract_x
_atom_site_fract_y
_atom_site_fract_z
_atom_site_U_iso_or_equiv
_atom_site_adp_type
_atom_site_occupancy
_atom_site_symmetry_multiplicity
_atom_site_calc_flag
_atom_site_refinement_flags
N1 N 0.5655(7) 0.8013(5) 0.4431(5) 0.0420(14) Uani 1 1 d .
N2 N 0.7230(8) 0.9218(6) 0.4436(6) 0.0483(15) Uani 1 1 d .
C1 C 0.4830(11) 0.7202(8) 0.4049(8) 0.059(2) Uani 1 1 d .
H1A H 0.4856 0.7485 0.3267 0.089 Uiso 1 1 calc R
H1B H 0.3825 0.7234 0.4645 0.089 Uiso 1 1 calc R
H1C H 0.5258 0.6343 0.3978 0.089 Uiso 1 1 calc R
C2 C 0.6825(8) 0.8556(6) 0.3704(6) 0.0398(15) Uani 1 1 d .
C3 C 0.8543(11) 0.9916(8) 0.4031(9) 0.062(2) Uani 1 1 d .
H3A H 0.8363 1.0636 0.4558 0.093 Uiso 1 1 calc R
H3B H 0.8791 1.0205 0.3203 0.093 Uiso 1 1 calc R
H3C H 0.9347 0.9371 0.4064 0.093 Uiso 1 1 calc R
C4 C 0.6289(9) 0.9097(7) 0.5586(7) 0.0490(18) Uani 1 1 d .
H4 H 0.6320 0.9483 0.6264 0.059 Uiso 1 1 calc R
C5 C 0.5312(9) 0.8346(7) 0.5604(7) 0.0488(18) Uani 1 1 d .
H5 H 0.4521 0.8084 0.6297 0.059 Uiso 1 1 calc R
C6 C 0.7518(9) 0.8488(7) 0.2398(7) 0.0474(17) Uani 1 1 d .
C7 C 0.8123(9) 0.7345(8) 0.1830(7) 0.0508(18) Uani 1 1 d .
H7 H 0.8069 0.6604 0.2289 0.061 Uiso 1 1 calc R
C8 C 0.8796(9) 0.7317(9) 0.0600(7) 0.054(2) Uani 1 1 d .
H8 H 0.9221 0.6544 0.0213 0.065 Uiso 1 1 calc R
C9 C 0.8877(11) 0.8364(10) -0.0089(8) 0.063(2) Uani 1 1 d .
H9 H 0.9349 0.8323 -0.0942 0.076 Uiso 1 1 calc R
C10 C 0.8241(12) 0.9508(10) 0.0498(8) 0.069(3) Uani 1 1 d .
H10 H 0.8267 1.0238 0.0031 0.082 Uiso 1 1 calc R
C11 C 0.7590(11) 0.9585(9) 0.1724(8) 0.064(2) Uani 1 1 d .
H11 H 0.7196 1.0363 0.2111 0.077 Uiso 1 1 calc R
N3 N 0.4090(8) 0.2981(6) 0.0673(5) 0.0464(15) Uani 1 1 d .
N4 N 0.2845(7) 0.4731(6) 0.0728(5) 0.0426(14) Uani 1 1 d .
C12 C 0.4623(10) 0.1812(8) 0.1056(7) 0.055(2) Uani 1 1 d .
H12A H 0.5426 0.1970 0.1270 0.083 Uiso 1 1 calc R
H12B H 0.4960 0.1207 0.0398 0.083 Uiso 1 1 calc R
H12C H 0.3840 0.1477 0.1757 0.083 Uiso 1 1 calc R
C13 C 0.3097(8) 0.3821(7) 0.1406(6) 0.0395(15) Uani 1 1 d .
C14 C 0.1766(12) 0.5800(8) 0.1170(8) 0.064(2) Uani 1 1 d .
H14A H 0.0797 0.5496 0.1566 0.096 Uiso 1 1 calc R
H14B H 0.1813 0.6338 0.0492 0.096 Uiso 1 1 calc R
H14C H 0.1972 0.6276 0.1747 0.096 Uiso 1 1 calc R
C15 C 0.3724(9) 0.4478(7) -0.0470(7) 0.0474(18) Uani 1 1 d .
H15 H 0.3777 0.4976 -0.1144 0.057 Uiso 1 1 calc R
C16 C 0.4480(10) 0.3401(8) -0.0493(7) 0.0497(19) Uani 1 1 d .
H16 H 0.5171 0.2992 -0.1194 0.060 Uiso 1 1 calc R
C17 C 0.2416(8) 0.3741(7) 0.2734(7) 0.0448(17) Uani 1 1 d .
C18 C 0.1156(10) 0.3114(8) 0.3296(8) 0.058(2) Uani 1 1 d .
H18 H 0.0736 0.2735 0.2835 0.070 Uiso 1 1 calc R
C19 C 0.0539(10) 0.3057(8) 0.4529(8) 0.059(2) Uani 1 1 d .
H19 H -0.0283 0.2588 0.4915 0.070 Uiso 1 1 calc R
C20 C 0.1078(12) 0.3665(8) 0.5236(8) 0.060(2) Uani 1 1 d .
H20 H 0.0614 0.3648 0.6089 0.073 Uiso 1 1 calc R
C21 C 0.2304(11) 0.4287(9) 0.4648(8) 0.060(2) Uani 1 1 d .
H21 H 0.2708 0.4686 0.5109 0.072 Uiso 1 1 calc R
C22 C 0.2960(11) 0.4353(8) 0.3430(8) 0.061(2) Uani 1 1 d .
H22 H 0.3789 0.4816 0.3053 0.073 Uiso 1 1 calc R
B1 B 0.7645(10) 0.3625(7) 0.2470(7) 0.0419(18) Uani 1 1 d .
F1 F 0.8814(6) 0.4228(5) 0.1751(6) 0.0743(16) Uani 1 1 d .
F2 F 0.7114(8) 0.3005(5) 0.1751(5) 0.084(2) Uani 1 1 d .
F3 F 0.6561(6) 0.4456(5) 0.3191(5) 0.0709(15) Uani 1 1 d .
F4 F 0.8007(6) 0.2745(5) 0.3179(5) 0.0739(16) Uani 1 1 d .
B2 B 0.2480(12) 0.8921(10) 0.2479(7) 0.054(2) Uani 1 1 d .
F5 F 0.3959(7) 0.9066(5) 0.2081(6) 0.0797(17) Uani 1 1 d .
F6 F 0.2185(12) 0.8663(7) 0.1519(7) 0.113(3) Uani 1 1 d .
F7 F 0.2210(10) 0.7908(10) 0.3218(8) 0.137(4) Uani 1 1 d .
F8 F 0.1817(8) 0.9984(9) 0.2989(11) 0.154(5) Uani 1 1 d .

loop_
_atom_site_aniso_label
_atom_site_aniso_U_11
_atom_site_aniso_U_22
_atom_site_aniso_U_33
_atom_site_aniso_U_23
_atom_site_aniso_U_13
_atom_site_aniso_U_12
N1 0.049(4) 0.041(3) 0.035(3) -0.002(2) -0.017(3) 0.001(3)
N2 0.069(4) 0.038(3) 0.041(3) 0.001(2) -0.025(3) -0.006(3)
C1 0.074(6) 0.061(5) 0.045(4) -0.009(4) -0.023(5) -0.018(4)
C2 0.046(4) 0.030(3) 0.038(3) 0.000(3) -0.011(3) -0.007(3)
C3 0.069(6) 0.048(4) 0.067(6) 0.006(4) -0.025(5) -0.014(4)
C4 0.062(5) 0.042(4) 0.039(4) -0.005(3) -0.017(4) 0.003(3)
C5 0.053(5) 0.051(4) 0.030(3) -0.005(3) -0.006(4) 0.004(4)
C6 0.050(4) 0.051(4) 0.036(4) 0.000(3) -0.012(4) -0.003(3)
C7 0.058(5) 0.048(4) 0.048(4) -0.005(3) -0.023(4) -0.005(3)
C8 0.051(5) 0.073(5) 0.035(4) -0.009(4) -0.014(4) 0.001(4)
C9 0.060(5) 0.086(6) 0.036(4) -0.003(4) -0.010(4) -0.008(5)
C10 0.081(7) 0.085(7) 0.039(4) 0.026(4) -0.025(5) -0.015(5)
C11 0.082(7) 0.063(5) 0.041(4) 0.009(4) -0.016(5) -0.012(5)
N3 0.060(4) 0.046(3) 0.031(3) -0.004(2) -0.017(3) -0.001(3)
N4 0.050(4) 0.046(3) 0.029(3) 0.001(2) -0.014(3) 0.000(3)
C12 0.064(5) 0.056(5) 0.041(4) -0.005(3) -0.019(4) 0.020(4)
C13 0.047(4) 0.042(3) 0.035(3) 0.005(3) -0.021(3) -0.010(3)
C14 0.097(7) 0.046(4) 0.051(5) 0.005(3) -0.035(5) 0.001(4)
C15 0.054(5) 0.051(4) 0.029(3) -0.004(3) -0.009(3) -0.003(3)
C16 0.066(5) 0.056(4) 0.028(3) 0.004(3) -0.019(4) -0.016(4)
C17 0.045(4) 0.041(4) 0.040(4) -0.006(3) -0.011(4) 0.004(3)
C18 0.066(6) 0.063(5) 0.041(4) 0.004(3) -0.015(4) -0.022(4)
C19 0.053(5) 0.063(5) 0.041(4) 0.003(4) -0.001(4) 0.002(4)
C20 0.075(6) 0.054(5) 0.048(5) -0.001(4) -0.025(5) 0.011(4)
C21 0.075(6) 0.062(5) 0.037(4) -0.016(3) -0.017(5) 0.012(4)
C22 0.070(6) 0.061(5) 0.044(5) -0.007(4) -0.014(5) -0.019(4)
B1 0.058(5) 0.036(4) 0.032(4) 0.006(3) -0.017(4) -0.012(4)
F1 0.064(3) 0.058(3) 0.075(4) 0.005(3) 0.000(3) -0.019(3)
F2 0.132(6) 0.070(4) 0.053(3) -0.005(3) -0.036(4) -0.036(4)
F3 0.075(4) 0.065(3) 0.060(3) -0.011(2) -0.016(3) 0.009(3)
F4 0.081(4) 0.078(4) 0.066(3) 0.028(3) -0.034(3) -0.009(3)
B2 0.067(7) 0.068(6) 0.021(3) -0.008(3) -0.010(4) -0.010(5)
F5 0.076(4) 0.055(3) 0.082(4) 0.000(3) -0.007(3) 0.003(3)
F6 0.197(9) 0.096(5) 0.080(5) -0.004(4) -0.089(6) -0.011(5)
F7 0.118(6) 0.217(10) 0.105(6) 0.103(6) -0.069(5) -0.090(6)
F8 0.060(4) 0.169(8) 0.218(11) -0.138(8) -0.035(6) 0.013(4)

loop_
_atom_type_symbol
_atom_type_description
_atom_type_scat_dispersion_real
_atom_type_scat_dispersion_imag
_atom_type_scat_source
C C 0.0033 0.0016 'International Tables Vol C Tables 4.2.6.8 and 6.1.1.4'
H H 0.0000 0.0000 'International Tables Vol C Tables 4.2.6.8 and 6.1.1.4'
B B 0.0013 0.0007 'International Tables Vol C Tables 4.2.6.8 and 6.1.1.4'
N N 0.0061 0.0033 'International Tables Vol C Tables 4.2.6.8 and 6.1.1.4'
F F 0.0171 0.0103 'International Tables Vol C Tables 4.2.6.8 and 6.1.1.4'

loop_
_geom_angle_atom_site_label_1
_geom_angle_atom_site_label_2
_geom_angle_atom_site_label_3
_geom_angle
C2 N1 C5 109.7(6)
C2 N1 C1 125.3(6)
C5 N1 C1 125.0(7)
C4 N2 C2 109.9(7)
C4 N2 C3 125.0(7)
C2 N2 C3 125.1(7)
N1 C1 H1A 109.5
N1 C1 H1B 109.5
H1A C1 H1B 109.5
N1 C1 H1C 109.5
H1A C1 H1C 109.5
H1B C1 H1C 109.5
N1 C2 N2 105.4(6)
N1 C2 C6 127.5(6)
N2 C2 C6 127.1(6)
N2 C3 H3A 109.5
N2 C3 H3B 109.5
H3A C3 H3B 109.5
N2 C3 H3C 109.5
H3A C3 H3C 109.5
H3B C3 H3C 109.5
C5 C4 N2 107.7(7)
C5 C4 H4 126.1
N2 C4 H4 126.1
C4 C5 N1 107.2(7)
C4 C5 H5 126.4
N1 C5 H5 126.4
C7 C6 C11 120.9(8)
C7 C6 C2 120.1(7)
C11 C6 C2 119.0(7)
C8 C7 C6 118.7(8)
C8 C7 H7 120.6
C6 C7 H7 120.6
C9 C8 C7 122.2(8)
C9 C8 H8 118.9
C7 C8 H8 118.9
C8 C9 C10 118.3(8)
C8 C9 H9 120.8
C10 C9 H9 120.8
C11 C10 C9 121.4(8)
C11 C10 H10 119.3
C9 C10 H10 119.3
C10 C11 C6 118.4(9)
C10 C11 H11 120.8
C6 C11 H11 120.8
C13 N3 C16 107.8(6)
C13 N3 C12 125.5(6)
C16 N3 C12 126.7(7)
C13 N4 C15 108.7(6)
C13 N4 C14 125.8(6)
C15 N4 C14 125.4(6)
N3 C12 H12A 109.5
N3 C12 H12B 109.5
H12A C12 H12B 109.5
N3 C12 H12C 109.5
H12A C12 H12C 109.5
H12B C12 H12C 109.5
N4 C13 N3 108.2(6)
N4 C13 C17 126.5(7)
N3 C13 C17 125.3(6)
N4 C14 H14A 109.5
N4 C14 H14B 109.5
H14A C14 H14B 109.5
N4 C14 H14C 109.5
H14A C14 H14C 109.5
H14B C14 H14C 109.5
C16 C15 N4 106.8(7)
C16 C15 H15 126.6
N4 C15 H15 126.6
C15 C16 N3 108.5(7)
C15 C16 H16 125.7
N3 C16 H16 125.7
C22 C17 C18 119.6(8)
C22 C17 C13 120.8(7)
C18 C17 C13 119.5(7)
C19 C18 C17 118.4(8)
C19 C18 H18 120.8
C17 C18 H18 120.8
C18 C19 C20 122.3(9)
C18 C19 H19 118.9
C20 C19 H19 118.9
C21 C20 C19 117.3(8)
C21 C20 H20 121.4
C19 C20 H20 121.4
C22 C21 C20 122.3(9)
C22 C21 H21 118.8
C20 C21 H21 118.8
C21 C22 C17 119.9(8)
C21 C22 H22 120.1
C17 C22 H22 120.1
F1 B1 F3 110.6(6)
F1 B1 F4 110.9(7)
F3 B1 F4 109.7(6)
F1 B1 F2 109.3(6)
F3 B1 F2 108.0(8)
F4 B1 F2 108.3(6)
F8 B2 F7 115.6(10)
F8 B2 F6 111.6(10)
F7 B2 F6 108.2(8)
F8 B2 F5 106.0(8)
F7 B2 F5 105.9(9)
F6 B2 F5 109.1(8)

loop_
_geom_bond_atom_site_label_1
_geom_bond_atom_site_label_2
_geom_bond_distance
N1 C2 1.323(10)
N1 C5 1.378(9)
N1 C1 1.464(10)
N2 C4 1.343(11)
N2 C2 1.365(9)
N2 C3 1.477(11)
C1 H1A 0.9800
C1 H1B 0.9800
C1 H1C 0.9800
C2 C6 1.455(10)
C3 H3A 0.9800
C3 H3B 0.9800
C3 H3C 0.9800
C4 C5 1.321(12)
C4 H4 0.9500
C5 H5 0.9500
C6 C7 1.399(11)
C6 C11 1.403(12)
C7 C8 1.370(11)
C7 H7 0.9500
C8 C9 1.369(14)
C8 H8 0.9500
C9 C10 1.414(15)
C9 H9 0.9500
C10 C11 1.366(13)
C10 H10 0.9500
C11 H11 0.9500
N3 C13 1.344(10)
N3 C16 1.380(9)
N3 C12 1.466(10)
N4 C13 1.335(9)
N4 C15 1.388(9)
N4 C14 1.474(11)
C12 H12A 0.9800
C12 H12B 0.9800
C12 H12C 0.9800
C13 C17 1.480(10)
C14 H14A 0.9800
C14 H14B 0.9800
C14 H14C 0.9800
C15 C16 1.331(11)
C15 H15 0.9500
C16 H16 0.9500
C17 C22 1.391(11)
C17 C18 1.396(12)
C18 C19 1.373(12)
C18 H18 0.9500
C19 C20 1.395(13)
C19 H19 0.9500
C20 C21 1.371(15)
C20 H20 0.9500
C21 C22 1.358(12)
C21 H21 0.9500
C22 H22 0.9500
B1 F1 1.352(10)
B1 F3 1.375(10)
B1 F4 1.387(9)
B1 F2 1.409(10)
B2 F8 1.316(12)
B2 F7 1.360(12)
B2 F6 1.362(11)
B2 F5 1.397(13)

loop_
_geom_torsion_atom_site_label_1
_geom_torsion_atom_site_label_2
_geom_torsion_atom_site_label_3
_geom_torsion_atom_site_label_4
_geom_torsion
C5 N1 C2 N2 1.0(8)
C1 N1 C2 N2 179.9(7)
C5 N1 C2 C6 -177.7(7)
C1 N1 C2 C6 1.2(13)
C4 N2 C2 N1 -1.6(8)
C3 N2 C2 N1 175.8(7)
C4 N2 C2 C6 177.1(8)
C3 N2 C2 C6 -5.5(12)
C2 N2 C4 C5 1.5(9)
C3 N2 C4 C5 -175.9(7)
N2 C4 C5 N1 -0.9(8)
C2 N1 C5 C4 -0.1(8)
C1 N1 C5 C4 -179.0(8)
N1 C2 C6 C7 -63.8(12)
N2 C2 C6 C7 117.8(9)
N1 C2 C6 C11 117.4(10)
N2 C2 C6 C11 -61.1(12)
C11 C6 C7 C8 0.3(13)
C2 C6 C7 C8 -178.6(7)
C6 C7 C8 C9 -0.9(13)
C7 C8 C9 C10 0.0(14)
C8 C9 C10 C11 1.6(15)
C9 C10 C11 C6 -2.2(15)
C7 C6 C11 C10 1.3(14)
C2 C6 C11 C10 -179.9(8)
C15 N4 C13 N3 -1.2(8)
C14 N4 C13 N3 176.2(7)
C15 N4 C13 C17 178.4(7)
C14 N4 C13 C17 -4.1(12)
C16 N3 C13 N4 1.1(8)
C12 N3 C13 N4 -177.3(7)
C16 N3 C13 C17 -178.6(7)
C12 N3 C13 C17 3.0(12)
C13 N4 C15 C16 0.9(9)
C14 N4 C15 C16 -176.5(8)
N4 C15 C16 N3 -0.2(9)
C13 N3 C16 C15 -0.5(9)
C12 N3 C16 C15 177.9(8)
N4 C13 C17 C22 -84.0(10)
N3 C13 C17 C22 95.6(10)
N4 C13 C17 C18 91.6(10)
N3 C13 C17 C18 -88.8(10)
C22 C17 C18 C19 -4.0(13)
C13 C17 C18 C19 -179.6(8)
C17 C18 C19 C20 3.9(14)
C18 C19 C20 C21 -2.9(14)
C19 C20 C21 C22 1.9(14)
C20 C21 C22 C17 -2.1(15)
C18 C17 C22 C21 3.1(14)
C13 C17 C22 C21 178.8(8)

loop_
_publcif_info_datablock.id
_publcif_info_datablock.publ_exptl
_publcif_info_datablock.publ_geom
_publcif_info_datablock.structure
{47854425-0115-48e7-b54f-dc1293614752} y y y

loop_
_publcif_info_exptl_table_extra_item
sin_theta_over_lambda_max

loop_
_publcif_info_tables.block_id
_publcif_info_tables.reference_item
{47854425-0115-48e7-b54f-dc1293614752} '_publcif_info_datablock.publ_exptl'
